data_4118709
loop_
_publ_author_name
'Eric L. Dane'
'Mark W. Grinstaff'

_publ_section_title
;
 Poly-amido-saccharides: Synthesis via Anionic Polymerization of a
 \b-Lactam Sugar Monomer
;
_journal_name_full 'Journal of the American Chemical Society'
_journal_page_first 16255
_journal_page_last 16264
_journal_paper_doi 10.1021/ja305900r
_journal_volume 134
_journal_year 2012
_chemical_absolute_configuration ad
_chemical_formula_moiety 'C25 H53 N O5 Si3'
_chemical_formula_sum 'C25 H53 N O5 Si3'
_chemical_formula_weight 531.95
_chemical_name_systematic
; 
 ? 
;
_space_group_IT_number 4
_symmetry_cell_setting monoclinic
_symmetry_space_group_name_Hall 'P 2yb'
_symmetry_space_group_name_H-M 'P 1 21 1'
_atom_sites_solution_hydrogens geom
_atom_sites_solution_primary direct
_atom_sites_solution_secondary difmap
_audit_creation_method SHELXL-97
_audit_update_record
;
2011-12-07 # Formatted by publCIF
;
_cell_angle_alpha 90.00
_cell_angle_beta 94.225(4)
_cell_angle_gamma 90.00
_cell_formula_units_Z 2
_cell_length_a 12.1630(10)
_cell_length_b 8.5438(7)
_cell_length_c 16.1345(13)
_cell_measurement_reflns_used 9743
_cell_measurement_temperature 94(2)
_cell_measurement_theta_max 66.100
_cell_measurement_theta_min 4.400
_cell_volume 1672.1(2)
_computing_cell_refinement 'SAINT (Bruker, 2006)'
_computing_data_collection 'APEX2 (Bruker, 2006)'
_computing_data_reduction 'SAINT (Bruker, 2006)'
_computing_molecular_graphics 'OLEX2 (Dolmanov, et al. 2009)'
_computing_publication_material 'PublCIF v.1.9.5_c (IUCr)'
_computing_structure_refinement 'SHELXL-97 (Sheldrick, 1997)'
_computing_structure_solution 'SHELXS-97 (Sheldrick, 1990)'
_diffrn_ambient_temperature 94(2)
_diffrn_measured_fraction_theta_full 0.990
_diffrn_measured_fraction_theta_max 0.990
_diffrn_measurement_device_type 'Bruker Proteum-R'
_diffrn_measurement_method '\f & \w scans'
_diffrn_radiation_monochromator multilayer
_diffrn_radiation_source 'rotating anode'
_diffrn_radiation_type CuK\a
_diffrn_radiation_wavelength 1.54178
_diffrn_reflns_av_R_equivalents 0.1405
_diffrn_reflns_av_sigmaI/netI 0.0822
_diffrn_reflns_limit_h_max 13
_diffrn_reflns_limit_h_min -14
_diffrn_reflns_limit_k_max 10
_diffrn_reflns_limit_k_min -10
_diffrn_reflns_limit_l_max 19
_diffrn_reflns_limit_l_min -19
_diffrn_reflns_number 44515
_diffrn_reflns_theta_full 66.52
_diffrn_reflns_theta_max 66.52
_diffrn_reflns_theta_min 3.64
_diffrn_standards_decay_% 75
_diffrn_standards_interval_count 0
_diffrn_standards_interval_time 0
_diffrn_standards_number 0
_exptl_absorpt_coefficient_mu 1.541
_exptl_absorpt_correction_T_max 0.7528
_exptl_absorpt_correction_T_min 0.6645
_exptl_absorpt_correction_type multi-scan
_exptl_absorpt_process_details 'SADABS (Sheldrick, 1997)'
_exptl_crystal_colour colorless
_exptl_crystal_density_diffrn 1.057
_exptl_crystal_description needle
_exptl_crystal_F_000 584
_exptl_crystal_size_max 0.131
_exptl_crystal_size_mid 0.058
_exptl_crystal_size_min 0.040
_refine_diff_density_max 0.999
_refine_diff_density_min -0.409
_refine_diff_density_rms 0.118
_refine_ls_abs_structure_details 'Flack H D (1983), Acta Cryst. A39, 876-881'
_refine_ls_abs_structure_Flack 0.01(4)
_refine_ls_extinction_method none
_refine_ls_goodness_of_fit_ref 1.069
_refine_ls_hydrogen_treatment constr
_refine_ls_matrix_type full
_refine_ls_number_parameters 335
_refine_ls_number_reflns 5815
_refine_ls_number_restraints 12
_refine_ls_restrained_S_all 1.072
_refine_ls_R_factor_all 0.1009
_refine_ls_R_factor_gt 0.0713
_refine_ls_shift/su_max 0.000
_refine_ls_shift/su_mean 0.000
_refine_ls_structure_factor_coef Fsqd
_refine_ls_weighting_details 'calc w=1/[\s^2^(Fo^2^)+(0.1375P)^2^+1.1179P] where P=(Fo^2^+2Fc^2^)/3'
_refine_ls_weighting_scheme calc
_refine_ls_wR_factor_gt 0.1969
_refine_ls_wR_factor_ref 0.2065
_reflns_number_gt 4821
_reflns_number_total 5815
_reflns_threshold_expression >2sigma(I)
_cod_data_source_file ja305900r_si_002.cif
_cod_data_source_block dane1a_0m
_cod_database_code 4118709

loop_
_symmetry_equiv_pos_as_xyz
'x, y, z'
'-x, y+1/2, -z'

loop_
_atom_site_label
_atom_site_type_symbol
_atom_site_fract_x
_atom_site_fract_y
_atom_site_fract_z
_atom_site_U_iso_or_equiv
_atom_site_adp_type
_atom_site_occupancy
_atom_site_symmetry_multiplicity
_atom_site_calc_flag
_atom_site_refinement_flags
_atom_site_disorder_assembly
_atom_site_disorder_group
O1 O 0.5227(2) 0.0104(4) -0.02176(19) 0.0256(7) Uani 1 1 d . . .
O5 O 0.2258(2) 0.2126(3) 0.11792(18) 0.0231(7) Uani 1 1 d . . .
Si3 Si 0.19348(8) 0.39985(13) 0.12608(7) 0.0228(3) Uani 1 1 d . A .
Si2 Si 0.60364(10) 0.08661(18) 0.23387(8) 0.0345(4) Uani 1 1 d . . .
O2 O 0.2497(2) -0.1315(3) 0.12442(18) 0.0221(7) Uani 1 1 d . . .
O4 O 0.4943(2) 0.0446(4) 0.17130(18) 0.0257(7) Uani 1 1 d . . .
O3 O 0.3045(3) -0.0302(5) 0.3390(2) 0.0399(9) Uani 1 1 d . . .
C18 C 0.5617(5) 0.1838(9) 0.3286(4) 0.0547(16) Uani 1 1 d . . .
H18A H 0.5250 0.2830 0.3136 0.082 Uiso 1 1 calc R . .
H18B H 0.6271 0.2043 0.3663 0.082 Uiso 1 1 calc R . .
H18C H 0.5109 0.1159 0.3563 0.082 Uiso 1 1 calc R . .
C16 C 0.7942(5) -0.0776(12) 0.2979(5) 0.075(3) Uani 1 1 d . . .
H16A H 0.8419 -0.0445 0.2547 0.112 Uiso 1 1 calc R . .
H16B H 0.8232 -0.1742 0.3239 0.112 Uiso 1 1 calc R . .
H16C H 0.7921 0.0046 0.3401 0.112 Uiso 1 1 calc R . .
C12 C 0.4085(5) -0.0303(9) 0.4979(3) 0.0526(16) Uani 1 1 d . . .
H12A H 0.4733 -0.0799 0.4765 0.079 Uiso 1 1 calc R . .
H12B H 0.4019 -0.0633 0.5555 0.079 Uiso 1 1 calc R . .
H12C H 0.4165 0.0838 0.4959 0.079 Uiso 1 1 calc R . .
C17 C 0.6112(5) -0.2011(9) 0.3199(4) 0.0614(19) Uani 1 1 d . . .
H17A H 0.6116 -0.1437 0.3725 0.092 Uiso 1 1 calc R . .
H17B H 0.6463 -0.3033 0.3295 0.092 Uiso 1 1 calc R . .
H17C H 0.5350 -0.2159 0.2971 0.092 Uiso 1 1 calc R . .
C7 C 0.2425(4) -0.0641(5) 0.2641(3) 0.0261(10) Uani 1 1 d . . .
H7A H 0.1883 0.0205 0.2511 0.031 Uiso 1 1 calc R . .
H7B H 0.2016 -0.1633 0.2697 0.031 Uiso 1 1 calc R . .
C10 C 0.0550(4) -0.0329(13) 0.4178(4) 0.075(3) Uani 1 1 d . . .
H10A H -0.0104 0.0095 0.4418 0.113 Uiso 1 1 calc R . .
H10B H 0.0494 -0.1472 0.4145 0.113 Uiso 1 1 calc R . .
H10C H 0.0600 0.0101 0.3618 0.113 Uiso 1 1 calc R . .
C6 C 0.3820(3) 0.0759(5) 0.1816(2) 0.0192(8) Uani 1 1 d . . .
H6 H 0.3769 0.1439 0.2316 0.023 Uiso 1 1 calc R . .
C9 C 0.1801(6) 0.1876(10) 0.4697(4) 0.0633(19) Uani 1 1 d . . .
H9A H 0.1891 0.2183 0.4121 0.095 Uiso 1 1 calc R . .
H9B H 0.2469 0.2143 0.5044 0.095 Uiso 1 1 calc R . .
H9C H 0.1169 0.2432 0.4901 0.095 Uiso 1 1 calc R . .
C15 C 0.6812(6) -0.2039(10) 0.1806(4) 0.066(2) Uani 1 1 d . . .
H15A H 0.6065 -0.2228 0.1555 0.100 Uiso 1 1 calc R . .
H15B H 0.7168 -0.3042 0.1949 0.100 Uiso 1 1 calc R . .
H15C H 0.7242 -0.1478 0.1411 0.100 Uiso 1 1 calc R . .
C14 C 0.6750(4) -0.1074(10) 0.2579(3) 0.0489(15) Uani 1 1 d . . .
C19 C 0.6929(6) 0.2220(10) 0.1772(4) 0.065(2) Uani 1 1 d . . .
H19A H 0.7313 0.1627 0.1361 0.098 Uiso 1 1 calc R . .
H19B H 0.7471 0.2714 0.2169 0.098 Uiso 1 1 calc R . .
H19C H 0.6470 0.3030 0.1489 0.098 Uiso 1 1 calc R . .
N1 N 0.3963(3) -0.1649(4) 0.0294(2) 0.0199(8) Uani 1 1 d . . .
H1 H 0.4251 -0.2594 0.0322 0.024 Uiso 1 1 calc R . .
C11 C 0.1464(5) -0.0409(13) 0.5630(4) 0.074(3) Uani 1 1 d . . .
H11A H 0.0795 0.0059 0.5827 0.112 Uiso 1 1 calc R . .
H11B H 0.2106 -0.0079 0.5991 0.112 Uiso 1 1 calc R . .
H11C H 0.1403 -0.1552 0.5642 0.112 Uiso 1 1 calc R . .
C13 C 0.2654(10) -0.3033(10) 0.4349(5) 0.089(3) Uani 1 1 d . . .
H13A H 0.1955 -0.3304 0.4041 0.134 Uiso 1 1 calc R . .
H13B H 0.2642 -0.3395 0.4925 0.134 Uiso 1 1 calc R . .
H13C H 0.3264 -0.3537 0.4088 0.134 Uiso 1 1 calc R . .
C1 C 0.4373(3) -0.0261(5) 0.0085(3) 0.0204(9) Uani 1 1 d . . .
C8 C 0.1603(4) 0.0132(10) 0.4737(3) 0.0514(17) Uani 1 1 d . . .
Si1 Si 0.28414(12) -0.0892(2) 0.43377(8) 0.0406(4) Uani 1 1 d . . .
C22A C -0.0038(8) 0.5611(12) 0.1453(8) 0.062(3) Uani 0.734(15) 1 d PD A 4
H22A H -0.0069 0.5857 0.0859 0.093 Uiso 0.734(15) 1 calc PR A 4
H22B H 0.0404 0.6404 0.1765 0.093 Uiso 0.734(15) 1 calc PR A 4
H22C H -0.0787 0.5603 0.1640 0.093 Uiso 0.734(15) 1 calc PR A 4
C23A C 0.0471(12) 0.3527(14) 0.2491(6) 0.047(3) Uani 0.734(15) 1 d PD A 4
H23A H -0.0292 0.3353 0.2627 0.071 Uiso 0.734(15) 1 calc PR A 4
H23B H 0.0803 0.4352 0.2850 0.071 Uiso 0.734(15) 1 calc PR A 4
H23C H 0.0893 0.2557 0.2580 0.071 Uiso 0.734(15) 1 calc PR A 4
C21A C -0.0189(7) 0.2822(16) 0.1011(6) 0.060(3) Uani 0.734(15) 1 d PD A 4
H21A H -0.0961 0.2813 0.1147 0.090 Uiso 0.734(15) 1 calc PR A 4
H21B H 0.0124 0.1771 0.1090 0.090 Uiso 0.734(15) 1 calc PR A 4
H21C H -0.0147 0.3144 0.0431 0.090 Uiso 0.734(15) 1 calc PR A 4
C25 C 0.1967(4) 0.4928(6) 0.0224(3) 0.0332(11) Uani 1 1 d . . .
H25A H 0.2719 0.4890 0.0045 0.050 Uiso 1 1 calc R . .
H25B H 0.1729 0.6021 0.0256 0.050 Uiso 1 1 calc R . .
H25C H 0.1470 0.4364 -0.0178 0.050 Uiso 1 1 calc R . .
C24 C 0.2943(4) 0.4932(6) 0.2027(3) 0.0330(11) Uani 1 1 d . . .
H24A H 0.2996 0.4319 0.2542 0.049 Uiso 1 1 calc R . .
H24B H 0.2699 0.5997 0.2145 0.049 Uiso 1 1 calc R . .
H24C H 0.3667 0.4973 0.1799 0.049 Uiso 1 1 calc R . .
C20 C 0.0484(3) 0.4015(7) 0.1601(3) 0.0346(11) Uani 1 1 d D . .
C4 C 0.3192(3) -0.0785(5) 0.1948(2) 0.0197(8) Uani 1 1 d . . .
H4 H 0.3744 -0.1623 0.2101 0.024 Uiso 1 1 calc R . .
C3 C 0.2869(3) -0.1053(5) 0.0461(2) 0.0190(8) Uani 1 1 d . . .
H3 H 0.2303 -0.1385 0.0015 0.023 Uiso 1 1 calc R . .
C2 C 0.3314(3) 0.0607(5) 0.0279(2) 0.0199(9) Uani 1 1 d . . .
H2 H 0.2928 0.1103 -0.0223 0.024 Uiso 1 1 calc R . .
C5 C 0.3356(3) 0.1658(5) 0.1040(2) 0.0185(8) Uani 1 1 d . . .
H5 H 0.3820 0.2600 0.0950 0.022 Uiso 1 1 calc R . .
C22B C 0.024(2) 0.569(2) 0.195(2) 0.062(3) Uani 0.266(15) 1 d PD A 3
H22D H 0.0592 0.6490 0.1624 0.093 Uiso 0.266(15) 1 calc PR A 3
H22E H 0.0532 0.5764 0.2534 0.093 Uiso 0.266(15) 1 calc PR A 3
H22F H -0.0559 0.5873 0.1919 0.093 Uiso 0.266(15) 1 calc PR A 3
C21B C -0.0409(17) 0.372(5) 0.0916(14) 0.060(3) Uani 0.266(15) 1 d PD A 3
H21D H -0.0751 0.2699 0.1004 0.090 Uiso 0.266(15) 1 calc PR A 3
H21E H -0.0084 0.3721 0.0378 0.090 Uiso 0.266(15) 1 calc PR A 3
H21F H -0.0968 0.4542 0.0923 0.090 Uiso 0.266(15) 1 calc PR A 3
C23B C 0.034(4) 0.296(4) 0.2413(17) 0.047(3) Uani 0.266(15) 1 d PD A 3
H23D H -0.0427 0.3001 0.2555 0.071 Uiso 0.266(15) 1 calc PR A 3
H23E H 0.0822 0.3369 0.2879 0.071 Uiso 0.266(15) 1 calc PR A 3
H23F H 0.0546 0.1878 0.2299 0.071 Uiso 0.266(15) 1 calc PR A 3

loop_
_atom_site_aniso_label
_atom_site_aniso_U_11
_atom_site_aniso_U_22
_atom_site_aniso_U_33
_atom_site_aniso_U_23
_atom_site_aniso_U_13
_atom_site_aniso_U_12
O1 0.0289(14) 0.0208(16) 0.0284(17) -0.0005(13) 0.0107(13) -0.0013(12)
O5 0.0226(13) 0.0191(16) 0.0283(17) -0.0008(13) 0.0062(12) -0.0022(11)
Si3 0.0212(5) 0.0185(6) 0.0287(6) -0.0010(5) 0.0021(4) 0.0024(5)
Si2 0.0286(6) 0.0502(9) 0.0236(6) 0.0008(6) -0.0054(5) -0.0104(6)
O2 0.0253(13) 0.0180(16) 0.0231(15) 0.0000(12) 0.0032(11) -0.0050(11)
O4 0.0256(13) 0.0313(18) 0.0194(15) -0.0048(13) -0.0036(11) 0.0018(13)
O3 0.0492(19) 0.048(2) 0.0228(18) -0.0037(16) 0.0042(15) -0.0081(17)
C18 0.053(3) 0.071(4) 0.039(3) -0.014(3) -0.010(3) -0.015(3)
C16 0.037(3) 0.120(8) 0.065(4) 0.031(5) -0.015(3) 0.007(4)
C12 0.058(3) 0.071(4) 0.028(3) 0.003(3) -0.003(2) 0.010(3)
C17 0.050(3) 0.071(5) 0.063(4) 0.030(4) 0.001(3) 0.020(3)
C7 0.035(2) 0.021(3) 0.022(2) -0.0005(18) 0.0042(18) -0.0046(18)
C10 0.035(3) 0.161(9) 0.030(3) 0.009(4) 0.000(2) -0.025(4)
C6 0.0221(17) 0.017(2) 0.0186(19) -0.0075(17) 0.0008(15) -0.0011(16)
C9 0.073(4) 0.071(5) 0.046(4) -0.011(3) 0.003(3) 0.022(4)
C15 0.061(4) 0.081(5) 0.057(4) 0.003(4) 0.004(3) 0.032(4)
C14 0.031(2) 0.085(5) 0.029(3) 0.006(3) -0.0049(19) 0.015(3)
C19 0.056(4) 0.094(6) 0.045(4) 0.002(4) -0.006(3) -0.041(4)
N1 0.0274(17) 0.0139(18) 0.0186(18) -0.0020(14) 0.0033(14) 0.0024(14)
C11 0.059(3) 0.138(8) 0.028(3) -0.004(4) 0.010(3) -0.017(4)
C13 0.178(10) 0.041(4) 0.045(4) 0.007(3) -0.011(5) -0.008(5)
C1 0.030(2) 0.017(2) 0.014(2) -0.0040(16) -0.0004(16) 0.0003(18)
C8 0.039(3) 0.086(5) 0.029(3) -0.003(3) 0.003(2) -0.007(3)
Si1 0.0516(7) 0.0494(9) 0.0208(6) 0.0007(7) 0.0012(5) -0.0048(7)
C22A 0.044(5) 0.070(6) 0.077(8) 0.018(6) 0.028(6) 0.030(4)
C23A 0.038(4) 0.062(9) 0.045(4) 0.000(5) 0.020(3) 0.015(6)
C21A 0.018(3) 0.099(10) 0.062(5) -0.004(6) 0.007(3) -0.007(5)
C25 0.034(2) 0.027(3) 0.039(3) 0.004(2) 0.005(2) 0.000(2)
C24 0.034(2) 0.021(3) 0.043(3) -0.007(2) -0.004(2) 0.0000(19)
C20 0.026(2) 0.039(3) 0.039(3) 0.007(2) 0.0061(18) 0.007(2)
C4 0.0304(18) 0.014(2) 0.0136(19) -0.0006(17) -0.0022(15) 0.0020(17)
C3 0.0244(17) 0.016(2) 0.0160(19) -0.0035(18) 0.0011(15) 0.0014(18)
C2 0.0234(18) 0.018(2) 0.018(2) 0.0016(17) 0.0000(15) -0.0005(16)
C5 0.0210(17) 0.014(2) 0.021(2) -0.0013(17) 0.0029(15) 0.0005(16)
C22B 0.044(5) 0.070(6) 0.077(8) 0.018(6) 0.028(6) 0.030(4)
C21B 0.018(3) 0.099(10) 0.062(5) -0.004(6) 0.007(3) -0.007(5)
C23B 0.038(4) 0.062(9) 0.045(4) 0.000(5) 0.020(3) 0.015(6)

loop_
_atom_type_symbol
_atom_type_description
_atom_type_scat_dispersion_real
_atom_type_scat_dispersion_imag
_atom_type_scat_source
C C 0.0181 0.0091 'International Tables Vol C Tables 4.2.6.8 and 6.1.1.4'
H H 0.0000 0.0000 'International Tables Vol C Tables 4.2.6.8 and 6.1.1.4'
N N 0.0311 0.0180 'International Tables Vol C Tables 4.2.6.8 and 6.1.1.4'
O O 0.0492 0.0322 'International Tables Vol C Tables 4.2.6.8 and 6.1.1.4'
Si Si 0.2541 0.3302 'International Tables Vol C Tables 4.2.6.8 and 6.1.1.4'

loop_
_geom_angle_atom_site_label_1
_geom_angle_atom_site_label_2
_geom_angle_atom_site_label_3
_geom_angle
C5 O5 Si3 120.9(3)
O5 Si3 C25 108.7(2)
O5 Si3 C24 108.63(19)
C25 Si3 C24 111.1(2)
O5 Si3 C20 105.2(2)
C25 Si3 C20 110.0(2)
C24 Si3 C20 112.9(2)
O4 Si2 C18 110.2(2)
O4 Si2 C19 107.8(2)
C18 Si2 C19 109.4(3)
O4 Si2 C14 105.7(2)
C18 Si2 C14 112.0(3)
C19 Si2 C14 111.5(3)
C3 O2 C4 117.1(3)
C6 O4 Si2 129.0(3)
C7 O3 Si1 128.9(3)
Si2 C18 H18A 109.5
Si2 C18 H18B 109.5
H18A C18 H18B 109.5
Si2 C18 H18C 109.5
H18A C18 H18C 109.5
H18B C18 H18C 109.5
C14 C16 H16A 109.5
C14 C16 H16B 109.5
H16A C16 H16B 109.5
C14 C16 H16C 109.5
H16A C16 H16C 109.5
H16B C16 H16C 109.5
Si1 C12 H12A 109.5
Si1 C12 H12B 109.5
H12A C12 H12B 109.5
Si1 C12 H12C 109.5
H12A C12 H12C 109.5
H12B C12 H12C 109.5
C14 C17 H17A 109.5
C14 C17 H17B 109.5
H17A C17 H17B 109.5
C14 C17 H17C 109.5
H17A C17 H17C 109.5
H17B C17 H17C 109.5
O3 C7 C4 109.3(3)
O3 C7 H7A 109.8
C4 C7 H7A 109.8
O3 C7 H7B 109.8
C4 C7 H7B 109.8
H7A C7 H7B 108.3
C8 C10 H10A 109.5
C8 C10 H10B 109.5
H10A C10 H10B 109.5
C8 C10 H10C 109.5
H10A C10 H10C 109.5
H10B C10 H10C 109.5
O4 C6 C5 107.4(3)
O4 C6 C4 110.3(3)
C5 C6 C4 112.4(3)
O4 C6 H6 108.9
C5 C6 H6 108.9
C4 C6 H6 108.9
C8 C9 H9A 109.5
C8 C9 H9B 109.5
H9A C9 H9B 109.5
C8 C9 H9C 109.5
H9A C9 H9C 109.5
H9B C9 H9C 109.5
C14 C15 H15A 109.5
C14 C15 H15B 109.5
H15A C15 H15B 109.5
C14 C15 H15C 109.5
H15A C15 H15C 109.5
H15B C15 H15C 109.5
C15 C14 C17 108.2(7)
C15 C14 C16 109.3(5)
C17 C14 C16 108.3(5)
C15 C14 Si2 111.1(4)
C17 C14 Si2 110.0(4)
C16 C14 Si2 109.8(6)
Si2 C19 H19A 109.5
Si2 C19 H19B 109.5
H19A C19 H19B 109.5
Si2 C19 H19C 109.5
H19A C19 H19C 109.5
H19B C19 H19C 109.5
C1 N1 C3 95.6(3)
C1 N1 H1 132.2
C3 N1 H1 132.2
C8 C11 H11A 109.5
C8 C11 H11B 109.5
H11A C11 H11B 109.5
C8 C11 H11C 109.5
H11A C11 H11C 109.5
H11B C11 H11C 109.5
Si1 C13 H13A 109.5
Si1 C13 H13B 109.5
H13A C13 H13B 109.5
Si1 C13 H13C 109.5
H13A C13 H13C 109.5
H13B C13 H13C 109.5
O1 C1 N1 132.1(4)
O1 C1 C2 135.1(4)
N1 C1 C2 92.5(3)
C9 C8 C11 111.4(6)
C9 C8 C10 110.5(7)
C11 C8 C10 108.9(5)
C9 C8 Si1 107.9(4)
C11 C8 Si1 109.0(5)
C10 C8 Si1 109.0(5)
O3 Si1 C12 105.4(2)
O3 Si1 C13 109.9(3)
C12 Si1 C13 111.3(4)
O3 Si1 C8 110.6(3)
C12 Si1 C8 108.9(3)
C13 Si1 C8 110.6(4)
C20 C22A H22A 109.5
C20 C22A H22B 109.5
C20 C22A H22C 109.5
C20 C23A H23A 109.5
C20 C23A H23B 109.5
C20 C23A H23C 109.5
C20 C21A H21A 109.5
C20 C21A H21B 109.5
C20 C21A H21C 109.5
Si3 C25 H25A 109.5
Si3 C25 H25B 109.5
H25A C25 H25B 109.5
Si3 C25 H25C 109.5
H25A C25 H25C 109.5
H25B C25 H25C 109.5
Si3 C24 H24A 109.5
Si3 C24 H24B 109.5
H24A C24 H24B 109.5
Si3 C24 H24C 109.5
H24A C24 H24C 109.5
H24B C24 H24C 109.5
C23A C20 C21B 126.6(12)
C23A C20 C22A 111.6(7)
C21B C20 C22A 76.4(14)
C23A C20 C22B 83.9(12)
C21B C20 C22B 105.7(14)
C22A C20 C22B 31.9(11)
C23A C20 C21A 110.9(7)
C21B C20 C21A 30.7(13)
C22A C20 C21A 107.0(7)
C22B C20 C21A 134.3(11)
C23A C20 C23B 18.8(12)
C21B C20 C23B 112.8(17)
C22A C20 C23B 124.2(15)
C22B C20 C23B 100.5(15)
C21A C20 C23B 92.8(12)
C23A C20 Si3 110.7(6)
C21B C20 Si3 115.0(10)
C22A C20 Si3 110.5(4)
C22B C20 Si3 108.5(10)
C21A C20 Si3 105.9(4)
C23B C20 Si3 113.1(17)
O2 C4 C7 104.5(3)
O2 C4 C6 115.3(3)
C7 C4 C6 111.7(3)
O2 C4 H4 108.3
C7 C4 H4 108.3
C6 C4 H4 108.3
O2 C3 N1 118.1(3)
O2 C3 C2 117.3(3)
N1 C3 C2 87.1(3)
O2 C3 H3 110.8
N1 C3 H3 110.8
C2 C3 H3 110.8
C5 C2 C1 118.1(3)
C5 C2 C3 112.2(3)
C1 C2 C3 84.6(3)
C5 C2 H2 113.0
C1 C2 H2 113.0
C3 C2 H2 113.0
O5 C5 C2 108.5(3)
O5 C5 C6 107.7(3)
C2 C5 C6 110.5(3)
O5 C5 H5 110.0
C2 C5 H5 110.0
C6 C5 H5 110.0
C20 C22B H22D 109.5
C20 C22B H22E 109.5
C20 C22B H22F 109.5
C20 C21B H21D 109.5
C20 C21B H21E 109.5
C20 C21B H21F 109.5
C20 C23B H23D 109.5
C20 C23B H23E 109.5
C20 C23B H23F 109.5

loop_
_geom_bond_atom_site_label_1
_geom_bond_atom_site_label_2
_geom_bond_distance
O1 C1 1.221(5)
O5 C5 1.427(5)
O5 Si3 1.655(3)
Si3 C25 1.855(5)
Si3 C24 1.856(5)
Si3 C20 1.886(4)
Si2 O4 1.649(3)
Si2 C18 1.845(6)
Si2 C19 1.871(6)
Si2 C14 1.898(7)
O2 C3 1.392(5)
O2 C4 1.438(5)
O4 C6 1.413(5)
O3 C7 1.407(6)
O3 Si1 1.645(4)
C18 H18A 0.9800
C18 H18B 0.9800
C18 H18C 0.9800
C16 C14 1.563(7)
C16 H16A 0.9800
C16 H16B 0.9800
C16 H16C 0.9800
C12 Si1 1.839(6)
C12 H12A 0.9800
C12 H12B 0.9800
C12 H12C 0.9800
C17 C14 1.535(9)
C17 H17A 0.9800
C17 H17B 0.9800
C17 H17C 0.9800
C7 C4 1.513(5)
C7 H7A 0.9900
C7 H7B 0.9900
C10 C8 1.562(8)
C10 H10A 0.9800
C10 H10B 0.9800
C10 H10C 0.9800
C6 C5 1.540(6)
C6 C4 1.547(6)
C6 H6 1.0000
C9 C8 1.511(11)
C9 H9A 0.9800
C9 H9B 0.9800
C9 H9C 0.9800
C15 C14 1.501(10)
C15 H15A 0.9800
C15 H15B 0.9800
C15 H15C 0.9800
C19 H19A 0.9800
C19 H19B 0.9800
C19 H19C 0.9800
N1 C1 1.339(6)
N1 C3 1.468(5)
N1 H1 0.8800
C11 C8 1.535(8)
C11 H11A 0.9800
C11 H11B 0.9800
C11 H11C 0.9800
C13 Si1 1.844(8)
C13 H13A 0.9800
C13 H13B 0.9800
C13 H13C 0.9800
C1 C2 1.538(6)
C8 Si1 1.895(6)
C22A C20 1.516(10)
C22A H22A 0.9800
C22A H22B 0.9800
C22A H22C 0.9800
C23A C20 1.496(10)
C23A H23A 0.9800
C23A H23B 0.9800
C23A H23C 0.9800
C21A C20 1.582(10)
C21A H21A 0.9800
C21A H21B 0.9800
C21A H21C 0.9800
C25 H25A 0.9800
C25 H25B 0.9800
C25 H25C 0.9800
C24 H24A 0.9800
C24 H24B 0.9800
C24 H24C 0.9800
C20 C21B 1.513(16)
C20 C22B 1.579(17)
C20 C23B 1.61(3)
C4 H4 1.0000
C3 C2 1.554(6)
C3 H3 1.0000
C2 C5 1.520(6)
C2 H2 1.0000
C5 H5 1.0000
C22B H22D 0.9800
C22B H22E 0.9800
C22B H22F 0.9800
C21B H21D 0.9800
C21B H21E 0.9800
C21B H21F 0.9800
C23B H23D 0.9800
C23B H23E 0.9800
C23B H23F 0.9800
